data_4037666
loop_
_publ_author_name
'Liu, Yingle'
'Zhao, Gang'
'Yu, Qiong'
'Tang, Yongxing'
'Imler, Gregory H.'
'Parrish, Damon A.'
'Shreeve, Jean'ne M.'

_publ_section_title
;
 Intermolecular Weak Hydrogen Bonding (Het-H-N/O): an Effective Strategy
 for the Synthesis of Monosubstituted 1,2,4,5-Tetrazine-Based Energetic
 Materials with Excellent Sensitivity.
;
_journal_name_full 'The Journal of organic chemistry'
_journal_paper_doi 10.1021/acs.joc.9b02484
_journal_year 2019
_chemical_formula_moiety 'C6 H3 N13'
_chemical_formula_sum 'C6 H3 N13'
_chemical_formula_weight 257.21
_space_group_crystal_system monoclinic
_space_group_IT_number 14
_space_group_name_Hall '-P 2ybc'
_space_group_name_H-M_alt 'P 1 21/c 1'
_atom_sites_solution_hydrogens geom
_audit_creation_method SHELXL-2014/7
_cell_angle_alpha 90
_cell_angle_beta 96.054(4)
_cell_angle_gamma 90
_cell_formula_units_Z 4
_cell_length_a 7.2828(5)
_cell_length_b 15.3529(9)
_cell_length_c 8.8881(6)
_cell_measurement_reflns_used 2400
_cell_measurement_temperature 293(2)
_cell_measurement_theta_max 25.30
_cell_measurement_theta_min 2.65
_cell_volume 988.25(11)
_computing_cell_refinement 'Bruker APEX3 v2015.5-2 (Bruker, 2015)'
_computing_data_collection 'Bruker APEX3 v2015.5-2 (Bruker, 2015)'
_computing_data_reduction
;
Bruker SAINT v8.34A (Bruker, 2013), Bruker XPREP v2014/2 (Bruker, 2014)
;
_computing_molecular_graphics 'Bruker SHELXTL v2014/7 (Bruker, 2014)'
_computing_publication_material 'Bruker SHELXTL v2014/7 (Bruker, 2014)'
_computing_structure_refinement 'SHELXL-2014/7 (Sheldrick, 2014)'
_computing_structure_solution 'Bruker SHELXTL v2014/7 (Bruker, 2014)'
_diffrn_ambient_temperature 293(2)
_diffrn_measured_fraction_theta_full 0.997
_diffrn_measured_fraction_theta_max 0.965
_diffrn_measurement_device_type 'Bruker SMART APEX II CCD'
_diffrn_measurement_method '\w scans'
_diffrn_radiation_monochromator graphite
_diffrn_radiation_source 'fine focus sealed tube'
_diffrn_radiation_type MoK\a
_diffrn_radiation_wavelength 0.71073
_diffrn_reflns_av_R_equivalents 0.0422
_diffrn_reflns_av_unetI/netI 0.0382
_diffrn_reflns_Laue_measured_fraction_full 0.997
_diffrn_reflns_Laue_measured_fraction_max 0.965
_diffrn_reflns_limit_h_max 7
_diffrn_reflns_limit_h_min -10
_diffrn_reflns_limit_k_max 20
_diffrn_reflns_limit_k_min -21
_diffrn_reflns_limit_l_max 12
_diffrn_reflns_limit_l_min -12
_diffrn_reflns_number 13038
_diffrn_reflns_point_group_measured_fraction_full 0.997
_diffrn_reflns_point_group_measured_fraction_max 0.965
_diffrn_reflns_theta_full 25.242
_diffrn_reflns_theta_max 30.029
_diffrn_reflns_theta_min 2.653
_exptl_absorpt_coefficient_mu 0.132
_exptl_absorpt_correction_T_max 0.7460
_exptl_absorpt_correction_T_min 0.6883
_exptl_absorpt_correction_type multi-scan
_exptl_absorpt_process_details 'SADABS v2014/5 (Bruker, 2008)'
_exptl_crystal_colour 'clear orange'
_exptl_crystal_density_diffrn 1.729
_exptl_crystal_description needle
_exptl_crystal_F_000 520
_exptl_crystal_size_max 0.285
_exptl_crystal_size_mid 0.035
_exptl_crystal_size_min 0.030
_refine_diff_density_max 0.192
_refine_diff_density_min -0.194
_refine_diff_density_rms 0.038
_refine_ls_extinction_method none
_refine_ls_goodness_of_fit_ref 0.998
_refine_ls_hydrogen_treatment constr
_refine_ls_matrix_type full
_refine_ls_number_parameters 172
_refine_ls_number_reflns 2791
_refine_ls_number_restraints 0
_refine_ls_restrained_S_all 0.998
_refine_ls_R_factor_all 0.0851
_refine_ls_R_factor_gt 0.0412
_refine_ls_shift/su_max 0.000
_refine_ls_shift/su_mean 0.000
_refine_ls_structure_factor_coef Fsqd
_refine_ls_weighting_details 'w=1/[\s^2^(Fo^2^)+(0.0331P)^2^+0.1805P] where P=(Fo^2^+2Fc^2^)/3'
_refine_ls_weighting_scheme calc
_refine_ls_wR_factor_gt 0.0774
_refine_ls_wR_factor_ref 0.0911
_reflns_Friedel_coverage 0.000
_reflns_number_gt 1733
_reflns_number_total 2791
_reflns_threshold_expression 'I > 2\s(I)'
_cod_data_source_file jo9b02484_si_005.cif
_cod_data_source_block shrv772
_cod_original_sg_symbol_H-M 'P 21/c'
_cod_database_code 4037666
_shelx_shelxl_version_number 2014/7
_shelx_space_group_comment
;
The symmetry employed for this shelxl refinement is uniquely defined
by the following loop, which should always be used as a source of
symmetry information in preference to the above space-group names.
They are only intended as comments.
;
_shelx_estimated_absorpt_t_min 0.963
_shelx_estimated_absorpt_t_max 0.996

loop_
_space_group_symop_operation_xyz
'x, y, z'
'-x, y+1/2, -z+1/2'
'-x, -y, -z'
'x, -y-1/2, z-1/2'

loop_
_atom_site_label
_atom_site_type_symbol
_atom_site_fract_x
_atom_site_fract_y
_atom_site_fract_z
_atom_site_U_iso_or_equiv
_atom_site_adp_type
_atom_site_occupancy
_atom_site_site_symmetry_order
_atom_site_calc_flag
_atom_site_refinement_flags_posn
_atom_site_refinement_flags_adp
N1 N 0.79887(16) 0.66188(7) 0.36816(13) 0.0361(3) Uani 1 1 d . .
N2 N 0.86768(18) 0.58392(8) 0.34334(15) 0.0428(3) Uani 1 1 d . .
C3 C 0.7472(2) 0.51929(10) 0.31855(19) 0.0496(4) Uani 1 1 d . .
H3 H 0.7954 0.4635 0.3124 0.059 Uiso 1 1 calc R U
N4 N 0.5651(2) 0.52666(9) 0.30180(17) 0.0533(4) Uani 1 1 d . .
N5 N 0.49537(18) 0.60493(8) 0.32137(15) 0.0448(3) Uani 1 1 d . .
C6 C 0.61698(19) 0.66748(8) 0.36278(15) 0.0309(3) Uani 1 1 d . .
N7 N 0.54439(15) 0.74935(7) 0.39647(13) 0.0338(3) Uani 1 1 d . .
C8 C 0.38290(18) 0.75582(9) 0.46887(14) 0.0309(3) Uani 1 1 d . .
N9 N 0.33924(17) 0.68779(8) 0.55074(14) 0.0413(3) Uani 1 1 d . .
N10 N 0.18361(17) 0.69407(9) 0.61402(14) 0.0448(3) Uani 1 1 d . .
C11 C 0.0898(2) 0.76750(10) 0.59236(17) 0.0437(4) Uani 1 1 d . .
H11 H -0.0202 0.7714 0.6364 0.052 Uiso 1 1 calc R U
N12 N 0.13614(18) 0.83601(8) 0.51466(16) 0.0465(3) Uani 1 1 d . .
N13 N 0.29001(17) 0.83011(8) 0.44811(14) 0.0408(3) Uani 1 1 d . .
C14 C 0.64676(18) 0.82570(9) 0.37358(15) 0.0309(3) Uani 1 1 d . .
N15 N 0.71294(17) 0.83344(8) 0.24041(13) 0.0379(3) Uani 1 1 d . .
N16 N 0.80269(18) 0.90663(8) 0.21830(15) 0.0429(3) Uani 1 1 d . .
C17 C 0.8153(2) 0.96445(9) 0.32987(19) 0.0433(4) Uani 1 1 d . .
H17 H 0.8696 1.0176 0.3109 0.052 Uiso 1 1 calc R U
N18 N 0.75841(18) 0.95417(8) 0.46573(15) 0.0428(3) Uani 1 1 d . .
N19 N 0.67109(17) 0.88059(8) 0.48927(13) 0.0385(3) Uani 1 1 d . .

loop_
_atom_site_aniso_label
_atom_site_aniso_U_11
_atom_site_aniso_U_22
_atom_site_aniso_U_33
_atom_site_aniso_U_23
_atom_site_aniso_U_13
_atom_site_aniso_U_12
N1 0.0330(6) 0.0321(6) 0.0448(7) -0.0025(5) 0.0108(5) 0.0024(5)
N2 0.0420(7) 0.0356(7) 0.0534(8) 0.0010(5) 0.0164(6) 0.0080(6)
C3 0.0584(11) 0.0279(8) 0.0666(11) 0.0014(7) 0.0267(9) 0.0045(8)
N4 0.0564(9) 0.0336(7) 0.0739(10) -0.0103(6) 0.0256(8) -0.0087(7)
N5 0.0403(7) 0.0374(7) 0.0584(8) -0.0104(6) 0.0132(6) -0.0072(6)
C6 0.0314(7) 0.0288(7) 0.0339(7) 0.0000(5) 0.0094(6) -0.0006(6)
N7 0.0324(6) 0.0275(6) 0.0441(7) -0.0001(5) 0.0161(5) 0.0001(5)
C8 0.0288(7) 0.0320(7) 0.0326(7) -0.0007(5) 0.0067(5) 0.0006(6)
N9 0.0331(6) 0.0427(7) 0.0500(8) 0.0119(6) 0.0136(6) 0.0038(6)
N10 0.0352(7) 0.0511(8) 0.0505(8) 0.0109(6) 0.0158(6) 0.0006(6)
C11 0.0332(8) 0.0508(10) 0.0498(9) -0.0005(7) 0.0179(7) 0.0023(7)
N12 0.0371(7) 0.0433(8) 0.0616(9) 0.0002(6) 0.0179(6) 0.0076(6)
N13 0.0370(7) 0.0366(7) 0.0510(8) 0.0047(5) 0.0158(6) 0.0066(5)
C14 0.0278(7) 0.0283(7) 0.0377(7) 0.0015(5) 0.0091(6) 0.0023(6)
N15 0.0419(7) 0.0348(7) 0.0397(7) 0.0003(5) 0.0166(5) 0.0003(5)
N16 0.0464(8) 0.0351(7) 0.0510(8) 0.0047(6) 0.0224(6) 0.0001(6)
C17 0.0418(9) 0.0310(8) 0.0598(10) 0.0020(7) 0.0177(8) -0.0034(7)
N18 0.0441(8) 0.0349(7) 0.0512(8) -0.0042(5) 0.0131(6) -0.0059(6)
N19 0.0426(7) 0.0342(7) 0.0402(7) -0.0035(5) 0.0117(6) -0.0029(6)

loop_
_atom_type_symbol
_atom_type_description
_atom_type_scat_dispersion_real
_atom_type_scat_dispersion_imag
_atom_type_scat_source
C C 0.0033 0.0016 'International Tables Vol C Tables 4.2.6.8 and 6.1.1.4'
H H 0.0000 0.0000 'International Tables Vol C Tables 4.2.6.8 and 6.1.1.4'
N N 0.0061 0.0033 'International Tables Vol C Tables 4.2.6.8 and 6.1.1.4'

loop_
_geom_angle_atom_site_label_1
_geom_angle_atom_site_label_2
_geom_angle_atom_site_label_3
_geom_angle
C6 N1 N2 116.58(12)
N1 N2 C3 116.61(13)
N4 C3 N2 126.27(14)
N4 C3 H3 116.9
N2 C3 H3 116.9
N5 N4 C3 117.16(13)
N4 N5 C6 115.98(13)
N1 C6 N5 126.67(13)
N1 C6 N7 116.57(12)
N5 C6 N7 116.67(12)
C8 N7 C6 120.85(11)
C8 N7 C14 119.16(11)
C6 N7 C14 119.57(11)
N13 C8 N9 127.02(12)
N13 C8 N7 115.87(11)
N9 C8 N7 117.10(12)
N10 N9 C8 116.15(12)
N9 N10 C11 116.99(12)
N12 C11 N10 126.76(14)
N12 C11 H11 116.6
N10 C11 H11 116.6
C11 N12 N13 116.98(12)
N12 N13 C8 116.04(12)
N19 C14 N15 127.00(13)
N19 C14 N7 116.36(12)
N15 C14 N7 116.61(12)
N16 N15 C14 116.02(12)
N15 N16 C17 116.93(12)
N18 C17 N16 126.64(14)
N18 C17 H17 116.7
N16 C17 H17 116.7
N19 N18 C17 116.54(12)
N18 N19 C14 116.53(12)

loop_
_geom_bond_atom_site_label_1
_geom_bond_atom_site_label_2
_geom_bond_distance
N1 C6 1.3233(17)
N1 N2 1.3250(16)
N2 C3 1.327(2)
C3 N4 1.324(2)
C3 H3 0.9300
N4 N5 1.3231(18)
N5 C6 1.3317(18)
C6 N7 1.4080(16)
N7 C8 1.4024(16)
N7 C14 1.4154(17)
C8 N13 1.3290(17)
C8 N9 1.3306(17)
N9 N10 1.3209(16)
N10 C11 1.3217(19)
C11 N12 1.3215(19)
C11 H11 0.9300
N12 N13 1.3243(16)
C14 N19 1.3269(17)
C14 N15 1.3296(17)
N15 N16 1.3249(16)
N16 C17 1.3270(19)
C17 N18 1.3268(19)
C17 H17 0.9300
N18 N19 1.3237(16)

loop_
_geom_torsion_atom_site_label_1
_geom_torsion_atom_site_label_2
_geom_torsion_atom_site_label_3
_geom_torsion_atom_site_label_4
_geom_torsion
C6 N1 N2 C3 -1.25(19)
N1 N2 C3 N4 7.0(2)
N2 C3 N4 N5 -4.8(3)
C3 N4 N5 C6 -2.9(2)
N2 N1 C6 N5 -6.7(2)
N2 N1 C6 N7 176.98(12)
N4 N5 C6 N1 8.9(2)
N4 N5 C6 N7 -174.80(13)
N1 C6 N7 C8 -146.93(13)
N5 C6 N7 C8 36.37(19)
N1 C6 N7 C14 25.50(18)
N5 C6 N7 C14 -151.20(13)
C6 N7 C8 N13 -156.78(12)
C14 N7 C8 N13 30.77(18)
C6 N7 C8 N9 23.41(19)
C14 N7 C8 N9 -149.04(13)
N13 C8 N9 N10 2.3(2)
N7 C8 N9 N10 -177.91(12)
C8 N9 N10 C11 -1.4(2)
N9 N10 C11 N12 -0.6(2)
N10 C11 N12 N13 1.8(2)
C11 N12 N13 C8 -1.0(2)
N9 C8 N13 N12 -1.1(2)
N7 C8 N13 N12 179.14(12)
C8 N7 C14 N19 43.56(18)
C6 N7 C14 N19 -128.99(13)
C8 N7 C14 N15 -138.43(13)
C6 N7 C14 N15 49.01(17)
N19 C14 N15 N16 -4.6(2)
N7 C14 N15 N16 177.61(12)
C14 N15 N16 C17 -0.7(2)
N15 N16 C17 N18 5.0(2)
N16 C17 N18 N19 -4.0(2)
C17 N18 N19 C14 -1.2(2)
N15 C14 N19 N18 5.6(2)
N7 C14 N19 N18 -176.59(12)
